data_4503760
loop_
_publ_author_name
'Choudhury, Somnath Ray'
'Gamez, Patrick'
'Robertazzi, Arturo'
'Chen, Chih-Yuan'
'Lee, Hon Man'
'Mukhopadhyay, Subrata'

_publ_section_title
;
 Experimental Observation of Supramolecular Carbonyl-\p/\p-\p/\p-carbonyl
 and Carbonyl-\p/\p-\p/\p-anion Assemblies Supported by Theoretical
 Studies
;
_journal_issue 10
_journal_name_full 'Crystal Growth &amp; Design'
_journal_page_first 3773
_journal_paper_doi 10.1021/cg800403p
_journal_volume 8
_journal_year 2008
_chemical_formula_moiety 'C12 H14 N2 Ni O12, 2(C6 H9 N2)'
_chemical_formula_sum 'C24 H32 N6 Ni O12'
_chemical_formula_weight 655.27
_space_group_IT_number 2
_symmetry_cell_setting triclinic
_symmetry_Int_Tables_number 2
_symmetry_space_group_name_Hall '-P 1'
_symmetry_space_group_name_H-M 'P -1'
_atom_sites_solution_hydrogens geom
_atom_sites_solution_primary direct
_atom_sites_solution_secondary difmap
_audit_creation_method SHELXL-97
_cell_angle_alpha 85.482(2)
_cell_angle_beta 68.146(2)
_cell_angle_gamma 88.461(2)
_cell_formula_units_Z 1
_cell_length_a 8.6389(7)
_cell_length_b 8.7583(8)
_cell_length_c 9.8337(9)
_cell_measurement_temperature 150(2)
_cell_volume 688.42(11)
_computing_cell_refinement 'SAINT v6.280a (Bruker, 2004)'
_computing_data_collection 'APEX2 v1.0-22 (Bruker, 2004)'
_computing_data_reduction 'SAINT v6.280a (Bruker, 2004)'
_computing_molecular_graphics 'SHELXTL 5.1'
_computing_publication_material 'SHELXTL 5.1'
_computing_structure_refinement 'SHELXTL 5.1'
_computing_structure_solution 'SHELXTL 5.1 (Sheldrick, 1998)'
_diffrn_ambient_temperature 150(2)
_diffrn_measured_fraction_theta_full 0.988
_diffrn_measured_fraction_theta_max 0.988
_diffrn_measurement_device_type 'Bruker SMART APEX II'
_diffrn_measurement_method \w
_diffrn_radiation_monochromator graphite
_diffrn_radiation_probe x-ray
_diffrn_radiation_type MoK\a
_diffrn_radiation_wavelength 0.71073
_diffrn_reflns_av_R_equivalents 0.0206
_diffrn_reflns_av_sigmaI/netI 0.0284
_diffrn_reflns_limit_h_max 11
_diffrn_reflns_limit_h_min -11
_diffrn_reflns_limit_k_max 11
_diffrn_reflns_limit_k_min -10
_diffrn_reflns_limit_l_max 12
_diffrn_reflns_limit_l_min -13
_diffrn_reflns_number 7604
_diffrn_reflns_theta_full 28.07
_diffrn_reflns_theta_max 28.07
_diffrn_reflns_theta_min 2.24
_diffrn_source 'fine-focus sealed tube'
_diffrn_standards_decay_% 0
_diffrn_standards_interval_count 0
_diffrn_standards_interval_time 0
_diffrn_standards_number 0
_exptl_absorpt_coefficient_mu 0.781
_exptl_absorpt_correction_T_max 0.9260
_exptl_absorpt_correction_T_min 0.6916
_exptl_absorpt_correction_type multi-scan
_exptl_absorpt_process_details 'SADABS 2.10 (Sheldrick, 2003)'
_exptl_crystal_colour blue
_exptl_crystal_density_diffrn 1.581
_exptl_crystal_density_method 'not measured'
_exptl_crystal_description plate
_exptl_crystal_F_000 342
_exptl_crystal_size_max 0.51
_exptl_crystal_size_mid 0.19
_exptl_crystal_size_min 0.10
_refine_diff_density_max 0.555
_refine_diff_density_min -0.545
_refine_diff_density_rms 0.060
_refine_ls_extinction_method none
_refine_ls_goodness_of_fit_ref 1.424
_refine_ls_hydrogen_treatment constr
_refine_ls_matrix_type full
_refine_ls_number_parameters 198
_refine_ls_number_reflns 3309
_refine_ls_number_restraints 0
_refine_ls_restrained_S_all 1.424
_refine_ls_R_factor_all 0.0402
_refine_ls_R_factor_gt 0.0316
_refine_ls_shift/su_max 0.000
_refine_ls_shift/su_mean 0.000
_refine_ls_structure_factor_coef Fsqd
_refine_ls_weighting_details 'calc w=1/[\s^2^(Fo^2^)+(0.0000P)^2^+0.2660P] where P=(Fo^2^+2Fc^2^)/3'
_refine_ls_weighting_scheme calc
_refine_ls_wR_factor_gt 0.0643
_refine_ls_wR_factor_ref 0.0658
_reflns_number_gt 2828
_reflns_number_total 3309
_reflns_threshold_expression I>2\s
_cod_data_source_file cg800403p_si_002.cif
_cod_data_source_block Complex_1
_cod_database_code 4503760

loop_
_symmetry_equiv_pos_as_xyz
'x, y, z'
'-x, -y, -z'

loop_
_atom_site_label
_atom_site_type_symbol
_atom_site_fract_x
_atom_site_fract_y
_atom_site_fract_z
_atom_site_U_iso_or_equiv
_atom_site_adp_type
_atom_site_occupancy
_atom_site_symmetry_multiplicity
_atom_site_calc_flag
_atom_site_refinement_flags
C1 C 0.6513(2) 0.26531(18) 0.0566(2) 0.0211(4) Uani 1 1 d .
H1A H 0.5432 0.3133 0.0655 0.025 Uiso 1 1 calc R
H1B H 0.7180 0.2612 -0.0495 0.025 Uiso 1 1 calc R
C2 C 0.7414(2) 0.37015(18) 0.11929(19) 0.0197(3) Uani 1 1 d .
C3 C 0.5039(2) 0.0959(2) 0.2788(2) 0.0244(4) Uani 1 1 d .
H3A H 0.4678 0.2003 0.3091 0.029 Uiso 1 1 calc R
H3B H 0.5663 0.0526 0.3393 0.029 Uiso 1 1 calc R
C4 C 0.3496(2) -0.00243(19) 0.3109(2) 0.0216(4) Uani 1 1 d .
C5 C 0.7726(2) 0.01823(18) 0.1000(2) 0.0212(4) Uani 1 1 d .
H5A H 0.8043 0.0241 0.1864 0.025 Uiso 1 1 calc R
H5B H 0.8642 0.0636 0.0126 0.025 Uiso 1 1 calc R
C6 C 0.7494(2) -0.14947(19) 0.07892(18) 0.0190(3) Uani 1 1 d .
C7 C 0.0564(2) 0.2723(2) 0.5740(2) 0.0230(4) Uani 1 1 d .
C8 C 0.1828(2) 0.3841(2) 0.5405(2) 0.0248(4) Uani 1 1 d .
H8 H 0.2197 0.4111 0.6151 0.030 Uiso 1 1 calc R
C9 C 0.2522(2) 0.4534(2) 0.4025(2) 0.0260(4) Uani 1 1 d .
C10 C 0.1979(2) 0.4093(2) 0.2923(2) 0.0304(4) Uani 1 1 d .
C11 C 0.0744(2) 0.3031(2) 0.3273(2) 0.0300(4) Uani 1 1 d .
H11 H 0.0369 0.2741 0.2536 0.036 Uiso 1 1 calc R
C12 C 0.3838(2) 0.5752(2) 0.3673(2) 0.0347(5) Uani 1 1 d .
H12A H 0.3651 0.6307 0.4548 0.052 Uiso 1 1 calc R
H12B H 0.3778 0.6468 0.2877 0.052 Uiso 1 1 calc R
H12C H 0.4942 0.5274 0.3366 0.052 Uiso 1 1 calc R
N1 N 0.61808(17) 0.10731(15) 0.12202(16) 0.0183(3) Uani 1 1 d .
N3 N 0.00465(18) 0.23842(17) 0.46593(17) 0.0251(3) Uani 1 1 d .
N4 N -0.01460(19) 0.20239(19) 0.70642(17) 0.0285(4) Uani 1 1 d .
Ni1 Ni 0.5000 0.0000 0.0000 0.01834(9) Uani 1 2 d S
O1 O 0.78708(18) 0.49446(14) 0.02939(15) 0.0315(3) Uani 1 1 d .
H1 H 0.8157 0.5624 0.0711 0.047 Uiso 1 1 calc R
O2 O 0.76123(16) 0.34547(14) 0.23336(14) 0.0272(3) Uani 1 1 d .
O3 O 0.31867(15) -0.04224(14) 0.20160(14) 0.0249(3) Uani 1 1 d .
O4 O 0.26232(16) -0.03352(15) 0.44177(14) 0.0286(3) Uani 1 1 d .
O5 O 0.63173(15) -0.18330(13) 0.04204(14) 0.0236(3) Uani 1 1 d .
O6 O 0.85542(15) -0.24349(13) 0.09636(14) 0.0241(3) Uani 1 1 d .
H3 H -0.0757 0.1725 0.4905 0.049 Uiso 1 1 d .
H10 H 0.2412 0.4539 0.1930 0.027 Uiso 1 1 d .
H4A H 0.0249 0.2184 0.7758 0.031 Uiso 1 1 d .
H4B H -0.1018 0.1435 0.7299 0.037 Uiso 1 1 d .

loop_
_atom_site_aniso_label
_atom_site_aniso_U_11
_atom_site_aniso_U_22
_atom_site_aniso_U_33
_atom_site_aniso_U_23
_atom_site_aniso_U_13
_atom_site_aniso_U_12
C1 0.0251(9) 0.0129(8) 0.0301(10) -0.0003(7) -0.0160(8) -0.0007(7)
C2 0.0202(8) 0.0133(8) 0.0278(9) -0.0028(7) -0.0112(7) 0.0020(6)
C3 0.0249(9) 0.0215(9) 0.0288(10) -0.0031(7) -0.0119(8) -0.0039(7)
C4 0.0198(8) 0.0150(8) 0.0312(10) -0.0019(7) -0.0109(8) 0.0018(6)
C5 0.0197(8) 0.0142(8) 0.0339(10) -0.0028(7) -0.0148(8) 0.0009(6)
C6 0.0212(8) 0.0147(8) 0.0226(9) -0.0001(7) -0.0100(7) -0.0009(6)
C7 0.0190(9) 0.0233(9) 0.0281(10) -0.0030(7) -0.0106(7) 0.0026(7)
C8 0.0227(9) 0.0259(9) 0.0280(10) -0.0023(8) -0.0118(8) -0.0007(7)
C9 0.0198(9) 0.0229(9) 0.0335(10) -0.0006(8) -0.0083(8) 0.0059(7)
C10 0.0270(10) 0.0348(11) 0.0269(10) 0.0036(8) -0.0088(8) 0.0064(8)
C11 0.0298(10) 0.0351(11) 0.0295(10) -0.0057(9) -0.0159(8) 0.0093(8)
C12 0.0293(11) 0.0281(10) 0.0406(12) 0.0048(9) -0.0072(9) -0.0037(8)
N1 0.0181(7) 0.0117(7) 0.0269(8) -0.0004(6) -0.0108(6) -0.0001(5)
N3 0.0229(8) 0.0256(8) 0.0307(9) -0.0038(7) -0.0140(7) 0.0009(6)
N4 0.0260(8) 0.0352(9) 0.0277(9) 0.0023(7) -0.0141(7) -0.0106(7)
Ni1 0.01835(16) 0.01297(16) 0.02780(18) -0.00167(13) -0.01324(14) -0.00056(12)
O1 0.0526(9) 0.0146(6) 0.0368(8) 0.0022(6) -0.0278(7) -0.0097(6)
O2 0.0347(7) 0.0222(7) 0.0321(7) -0.0002(5) -0.0208(6) -0.0051(5)
O3 0.0220(6) 0.0247(7) 0.0302(7) -0.0015(5) -0.0120(5) -0.0055(5)
O4 0.0267(7) 0.0283(7) 0.0294(7) -0.0017(6) -0.0084(6) -0.0058(5)
O5 0.0254(6) 0.0141(6) 0.0394(7) -0.0032(5) -0.0213(6) 0.0011(5)
O6 0.0267(7) 0.0139(6) 0.0399(8) -0.0032(5) -0.0217(6) 0.0025(5)

loop_
_atom_type_symbol
_atom_type_description
_atom_type_scat_dispersion_real
_atom_type_scat_dispersion_imag
_atom_type_scat_source
C C 0.0033 0.0016 'International Tables Vol C Tables 4.2.6.8 and 6.1.1.4'
H H 0.0000 0.0000 'International Tables Vol C Tables 4.2.6.8 and 6.1.1.4'
N N 0.0061 0.0033 'International Tables Vol C Tables 4.2.6.8 and 6.1.1.4'
Ni Ni 0.3393 1.1124 'International Tables Vol C Tables 4.2.6.8 and 6.1.1.4'
O O 0.0106 0.0060 'International Tables Vol C Tables 4.2.6.8 and 6.1.1.4'

loop_
_geom_angle_atom_site_label_1
_geom_angle_atom_site_label_2
_geom_angle_atom_site_label_3
_geom_angle
_geom_angle_site_symmetry_1
_geom_angle_site_symmetry_3
N1 C1 C2 117.60(14) . .
N1 C1 H1A 107.9 . .
C2 C1 H1A 107.9 . .
N1 C1 H1B 107.9 . .
C2 C1 H1B 107.9 . .
H1A C1 H1B 107.2 . .
O2 C2 O1 126.41(15) . .
O2 C2 C1 125.57(16) . .
O1 C2 C1 107.97(14) . .
N1 C3 C4 114.11(14) . .
N1 C3 H3A 108.7 . .
C4 C3 H3A 108.7 . .
N1 C3 H3B 108.7 . .
C4 C3 H3B 108.7 . .
H3A C3 H3B 107.6 . .
O4 C4 O3 125.47(16) . .
O4 C4 C3 116.82(15) . .
O3 C4 C3 117.68(16) . .
N1 C5 C6 111.42(13) . .
N1 C5 H5A 109.3 . .
C6 C5 H5A 109.3 . .
N1 C5 H5B 109.3 . .
C6 C5 H5B 109.3 . .
H5A C5 H5B 108.0 . .
O5 C6 O6 124.85(15) . .
O5 C6 C5 118.40(14) . .
O6 C6 C5 116.71(14) . .
N4 C7 N3 119.11(16) . .
N4 C7 C8 122.79(16) . .
N3 C7 C8 118.08(17) . .
C9 C8 C7 120.80(17) . .
C9 C8 H8 119.6 . .
C7 C8 H8 119.6 . .
C8 C9 C10 118.72(17) . .
C8 C9 C12 120.93(18) . .
C10 C9 C12 120.35(18) . .
C11 C10 C9 119.56(18) . .
C11 C10 H10 117.4 . .
C9 C10 H10 122.9 . .
N3 C11 C10 120.62(17) . .
N3 C11 H11 119.7 . .
C10 C11 H11 119.7 . .
C9 C12 H12A 109.5 . .
C9 C12 H12B 109.5 . .
H12A C12 H12B 109.5 . .
C9 C12 H12C 109.5 . .
H12A C12 H12C 109.5 . .
H12B C12 H12C 109.5 . .
C1 N1 C5 112.74(13) . .
C1 N1 C3 113.69(13) . .
C5 N1 C3 111.39(14) . .
C1 N1 Ni1 105.54(10) . .
C5 N1 Ni1 104.84(9) . .
C3 N1 Ni1 107.95(10) . .
C7 N3 C11 122.15(16) . .
C7 N3 H3 116.1 . .
C11 N3 H3 121.8 . .
C7 N4 H4A 119.4 . .
C7 N4 H4B 122.4 . .
H4A N4 H4B 118.2 . .
O3 Ni1 O3 180.0 . 2_655
O3 Ni1 O5 90.32(5) . 2_655
O3 Ni1 O5 89.68(5) 2_655 2_655
O3 Ni1 O5 89.68(5) . .
O3 Ni1 O5 90.32(5) 2_655 .
O5 Ni1 O5 180.0 2_655 .
O3 Ni1 N1 82.69(5) . .
O3 Ni1 N1 97.31(5) 2_655 .
O5 Ni1 N1 98.96(5) 2_655 .
O5 Ni1 N1 81.03(5) . .
O3 Ni1 N1 97.31(5) . 2_655
O3 Ni1 N1 82.69(5) 2_655 2_655
O5 Ni1 N1 81.04(5) 2_655 2_655
O5 Ni1 N1 98.97(5) . 2_655
N1 Ni1 N1 180.0 . 2_655
C2 O1 H1 109.5 . .
C4 O3 Ni1 116.58(11) . .
C6 O5 Ni1 114.74(10) . .

loop_
_geom_bond_atom_site_label_1
_geom_bond_atom_site_label_2
_geom_bond_distance
_geom_bond_site_symmetry_2
C1 N1 1.468(2) .
C1 C2 1.521(2) .
C1 H1A 0.9900 .
C1 H1B 0.9900 .
C2 O2 1.199(2) .
C2 O1 1.317(2) .
C3 N1 1.486(2) .
C3 C4 1.524(2) .
C3 H3A 0.9900 .
C3 H3B 0.9900 .
C4 O4 1.238(2) .
C4 O3 1.275(2) .
C5 N1 1.481(2) .
C5 C6 1.528(2) .
C5 H5A 0.9900 .
C5 H5B 0.9900 .
C6 O5 1.2491(19) .
C6 O6 1.265(2) .
C7 N4 1.321(2) .
C7 N3 1.352(2) .
C7 C8 1.413(2) .
C8 C9 1.361(3) .
C8 H8 0.9500 .
C9 C10 1.414(3) .
C9 C12 1.505(3) .
C10 C11 1.360(3) .
C10 H10 0.9603 .
C11 N3 1.352(2) .
C11 H11 0.9500 .
C12 H12A 0.9800 .
C12 H12B 0.9800 .
C12 H12C 0.9800 .
N1 Ni1 2.1223(13) .
N3 H3 0.8645 .
N4 H4A 0.8905 .
N4 H4B 0.8716 .
Ni1 O3 2.0309(12) .
Ni1 O3 2.0309(12) 2_655
Ni1 O5 2.0471(12) 2_655
Ni1 O5 2.0471(12) .
Ni1 N1 2.1223(13) 2_655
O1 H1 0.8400 .
